data_2224234
loop_
_publ_author_name
'Heng, Lin-Sen'
'Li, Yong-Hong'
'Mei, Xiang-Dong'
'Ning, Jun'

_publ_section_title
;
 4-(4-Bromo-3-methyl-1<i>H</i>-pyrazol-1-yl)-6-(but-3-ynyloxy)pyrimidine
;
_journal_coeditor_code HB5193
_journal_issue 12
_journal_name_full 'Acta Crystallographica Section E'
_journal_page_first o3031
_journal_paper_doi 10.1107/S1600536809046194
_journal_volume 65
_journal_year 2009
_chemical_formula_iupac 'C12 H11 Br N4 O'
_chemical_formula_moiety 'C12 H11 Br N4 O'
_chemical_formula_sum 'C12 H11 Br N4 O'
_chemical_formula_weight 307.16
_chemical_name_systematic
;
4-(4-Bromo-3-methyl-1<i>H</i>-pyrazol-1-yl)-6-(but-3-ynyloxy)pyrimidine
;
_space_group_IT_number 2
_symmetry_cell_setting triclinic
_symmetry_space_group_name_Hall '-P 1'
_symmetry_space_group_name_H-M 'P -1'
_atom_sites_solution_hydrogens geom
_atom_sites_solution_primary direct
_atom_sites_solution_secondary difmap
_audit_creation_method SHELXL-97
_cell_angle_alpha 75.34(3)
_cell_angle_beta 77.98(3)
_cell_angle_gamma 80.78(3)
_cell_formula_units_Z 4
_cell_length_a 7.9053(16)
_cell_length_b 10.045(2)
_cell_length_c 16.807(3)
_cell_measurement_reflns_used 536
_cell_measurement_temperature 173(2)
_cell_measurement_theta_max 27.48
_cell_measurement_theta_min 2.17
_cell_volume 1254.7(5)
_computing_cell_refinement 'CrystalClear (Rigaku, 2008)'
_computing_data_collection 'CrystalClear (Rigaku, 2008)'
_computing_data_reduction 'CrystalClear (Rigaku, 2008)'
_computing_molecular_graphics 'SHELXTL (Sheldrick, 2008)'
_computing_publication_material 'SHELXL97 (Sheldrick, 2008)'
_computing_structure_refinement 'SHELXL97 (Sheldrick, 2008)'
_computing_structure_solution 'SHELXS97 (Sheldrick, 2008)'
_diffrn_ambient_temperature 173(2)
_diffrn_measured_fraction_theta_full 0.992
_diffrn_measured_fraction_theta_max 0.992
_diffrn_measurement_device_type 'Rigaku Saturn724+ CCD'
_diffrn_measurement_method '\w scans at fixed \c = 45\%'
_diffrn_radiation_monochromator graphite
_diffrn_radiation_source 'sealed tube'
_diffrn_radiation_type MoK\a
_diffrn_radiation_wavelength 0.71073
_diffrn_reflns_av_R_equivalents 0.0381
_diffrn_reflns_av_sigmaI/netI 0.0421
_diffrn_reflns_limit_h_max 10
_diffrn_reflns_limit_h_min -10
_diffrn_reflns_limit_k_max 13
_diffrn_reflns_limit_k_min -13
_diffrn_reflns_limit_l_max 21
_diffrn_reflns_limit_l_min -21
_diffrn_reflns_number 15373
_diffrn_reflns_theta_full 27.48
_diffrn_reflns_theta_max 27.48
_diffrn_reflns_theta_min 2.65
_exptl_absorpt_coefficient_mu 3.270
_exptl_absorpt_correction_T_max 0.803
_exptl_absorpt_correction_T_min 0.715
_exptl_absorpt_correction_type multi-scan
_exptl_absorpt_process_details '(CrystalClear; Rigaku, 2008)'
_exptl_crystal_colour colorless
_exptl_crystal_density_diffrn 1.626
_exptl_crystal_density_method 'not measured'
_exptl_crystal_description plate
_exptl_crystal_F_000 616
_exptl_crystal_size_max 0.11
_exptl_crystal_size_mid 0.10
_exptl_crystal_size_min 0.07
_refine_diff_density_max 0.380
_refine_diff_density_min -0.404
_refine_ls_extinction_method none
_refine_ls_goodness_of_fit_ref 1.146
_refine_ls_hydrogen_treatment constr
_refine_ls_matrix_type full
_refine_ls_number_parameters 344
_refine_ls_number_reflns 5693
_refine_ls_number_restraints 48
_refine_ls_restrained_S_all 1.142
_refine_ls_R_factor_all 0.0564
_refine_ls_R_factor_gt 0.0468
_refine_ls_shift/su_max 0.001
_refine_ls_shift/su_mean 0.000
_refine_ls_structure_factor_coef Fsqd
_refine_ls_weighting_details 'calc w=1/[\s^2^(Fo^2^)+(0.0360P)^2^+1.1156P] where P=(Fo^2^+2Fc^2^)/3'
_refine_ls_weighting_scheme calc
_refine_ls_wR_factor_gt 0.0957
_refine_ls_wR_factor_ref 0.1056
_reflns_number_gt 4988
_reflns_number_total 5693
_reflns_threshold_expression I>2\s(I)
_cod_data_source_file hb5193.cif
_cod_data_source_block I
_cod_original_cell_volume 1254.7(4)
_cod_database_code 2224234
_cod_database_fobs_code 2224234

loop_
_symmetry_equiv_pos_as_xyz
'x, y, z'
'-x, -y, -z'

loop_
_atom_site_type_symbol
_atom_site_label
_atom_site_fract_x
_atom_site_fract_y
_atom_site_fract_z
_atom_site_U_iso_or_equiv
_atom_site_adp_type
_atom_site_calc_flag
_atom_site_refinement_flags
_atom_site_occupancy
_atom_site_disorder_assembly
_atom_site_disorder_group
Br Br1 0.84764(4) 0.85935(4) -0.01999(2) 0.04160(12) Uani d . 1 . .
Br Br2 -0.32369(4) 0.71052(4) 0.25637(2) 0.04014(12) Uani d . 1 . .
O O1 -0.0831(3) 0.4253(2) 0.12494(14) 0.0390(6) Uani d . 1 . .
N N1 0.4057(3) 0.4528(3) 0.15609(17) 0.0313(6) Uani d . 1 . .
N N2 0.1464(3) 0.3392(3) 0.19584(17) 0.0329(6) Uani d . 1 . .
N N3 0.4330(3) 0.6484(3) 0.04879(16) 0.0275(6) Uani d . 1 . .
N N4 0.3723(4) 0.7482(3) -0.01432(16) 0.0319(6) Uani d . 1 . .
N N5 0.0933(3) 0.3312(3) 0.46819(17) 0.0311(6) Uani d . 1 . .
N N6 0.3526(4) 0.2288(3) 0.52183(18) 0.0364(7) Uani d . 1 A .
N N7 0.0905(3) 0.5264(3) 0.36020(15) 0.0267(5) Uani d . 1 . .
N N8 0.1708(3) 0.6315(3) 0.30304(17) 0.0322(6) Uani d . 1 . .
C C1 0.3082(4) 0.3559(3) 0.2019(2) 0.0323(7) Uani d . 1 . .
H H1A 0.3588 0.2898 0.2443 0.039 Uiso calc R 1 . .
C C2 0.3293(4) 0.5457(3) 0.09735(18) 0.0262(6) Uani d . 1 . .
C C3 0.1647(4) 0.5414(3) 0.0840(2) 0.0309(7) Uani d . 1 . .
H H3A 0.1140 0.6078 0.0418 0.037 Uiso calc R 1 . .
C C4 0.0784(4) 0.4343(3) 0.1362(2) 0.0313(7) Uani d . 1 . .
C C5 0.5956(4) 0.6658(3) 0.0570(2) 0.0315(7) Uani d . 1 . .
H H5A 0.6636 0.6096 0.0961 0.038 Uiso calc R 1 . .
C C6 0.6397(4) 0.7794(3) -0.0020(2) 0.0304(7) Uani d . 1 . .
C C7 0.4990(4) 0.8284(3) -0.04569(19) 0.0302(7) Uani d . 1 . .
C C8 0.4879(5) 0.9490(4) -0.1191(2) 0.0400(8) Uani d . 1 . .
H H8A 0.3742 0.9589 -0.1359 0.060 Uiso calc R 1 . .
H H8B 0.5802 0.9331 -0.1657 0.060 Uiso calc R 1 . .
H H8C 0.5020 1.0337 -0.1035 0.060 Uiso calc R 1 . .
C C9 -0.1643(5) 0.3004(4) 0.1696(2) 0.0388(8) Uani d . 1 . .
H H9A -0.0746 0.2192 0.1722 0.047 Uiso calc R 1 . .
H H9B -0.2516 0.2868 0.1387 0.047 Uiso calc R 1 . .
C C10 -0.2516(5) 0.3097(4) 0.2568(2) 0.0387(8) Uani d . 1 . .
H H10A -0.1668 0.3282 0.2874 0.046 Uiso calc R 1 . .
H H10B -0.3476 0.3863 0.2548 0.046 Uiso calc R 1 . .
C C11 -0.3206(4) 0.1772(4) 0.2997(2) 0.0404(8) Uani d . 1 . .
C C12 -0.3688(5) 0.0678(4) 0.3306(2) 0.0461(9) Uani d . 1 . .
H H12 -0.4077 -0.0205 0.3555 0.055 Uiso calc R 1 . .
C C13 0.1847(4) 0.2382(3) 0.5180(2) 0.0324(7) Uani d . 1 . .
H H13A 0.1221 0.1683 0.5563 0.039 Uiso calc R 1 . .
C C14 0.1859(4) 0.4271(3) 0.41388(19) 0.0259(6) Uani d . 1 . .
C C15 0.3608(4) 0.4307(3) 0.4096(2) 0.0319(7) Uani d . 1 A .
H H15A 0.4244 0.4988 0.3701 0.038 Uiso calc R 1 . .
C C16 0.4367(4) 0.3271(4) 0.4674(2) 0.0384(8) Uani d . 1 . .
C C17 -0.0815(4) 0.5332(3) 0.35647(19) 0.0285(7) Uani d . 1 . .
H H17A -0.1629 0.4726 0.3900 0.034 Uiso calc R 1 . .
C C18 -0.1110(4) 0.6466(3) 0.2937(2) 0.0294(7) Uani d . 1 . .
C C19 0.0468(4) 0.7055(3) 0.2624(2) 0.0315(7) Uani d . 1 . .
C C20 0.0820(5) 0.8313(4) 0.1948(2) 0.0460(9) Uani d . 1 . .
H H20A 0.2043 0.8464 0.1873 0.069 Uiso calc R 1 . .
H H20B 0.0071 0.9119 0.2101 0.069 Uiso calc R 1 . .
H H20C 0.0578 0.8183 0.1426 0.069 Uiso calc R 1 . .
O O2 0.6027(4) 0.3390(4) 0.4735(3) 0.0316(10) Uani d PU 0.714(8) A 1
C C21 0.6792(6) 0.2448(5) 0.5416(3) 0.0337(13) Uani d PU 0.714(8) A 1
H H21A 0.5903 0.2319 0.5931 0.040 Uiso calc PR 0.714(8) A 1
H H21B 0.7758 0.2861 0.5521 0.040 Uiso calc PR 0.714(8) A 1
C C22 0.7475(7) 0.1058(6) 0.5210(3) 0.0374(13) Uani d PU 0.714(8) A 1
H H22A 0.6528 0.0660 0.5078 0.045 Uiso calc PR 0.714(8) A 1
H H22B 0.8417 0.1173 0.4716 0.045 Uiso calc PR 0.714(8) A 1
C C23 0.8143(6) 0.0124(5) 0.5927(3) 0.0347(13) Uani d PU 0.714(8) A 1
O O2' 0.6200(12) 0.3001(11) 0.4464(6) 0.027(2) Uiso d PU 0.286(8) A 2
C C21' 0.7129(14) 0.1783(13) 0.4919(7) 0.027(3) Uiso d PU 0.286(8) A 2
H H21C 0.8333 0.1649 0.4611 0.032 Uiso calc PR 0.286(8) A 2
H H21D 0.6554 0.0960 0.4953 0.032 Uiso calc PR 0.286(8) A 2
C C22' 0.7188(17) 0.1897(14) 0.5783(9) 0.035(3) Uiso d PU 0.286(8) A 2
H H22C 0.7883 0.2653 0.5750 0.042 Uiso calc PR 0.286(8) A 2
H H22D 0.5993 0.2135 0.6070 0.042 Uiso calc PR 0.286(8) A 2
C C23' 0.7965(16) 0.0586(14) 0.6274(9) 0.034(3) Uiso d PU 0.286(8) A 2
C C24 0.8639(5) -0.0575(4) 0.6544(3) 0.0473(10) Uani d . 1 . .
H H24 0.9032 -0.1129 0.7034 0.057 Uiso calc R 1 A 1

loop_
_atom_site_aniso_label
_atom_site_aniso_U_11
_atom_site_aniso_U_22
_atom_site_aniso_U_33
_atom_site_aniso_U_12
_atom_site_aniso_U_13
_atom_site_aniso_U_23
Br1 0.03268(19) 0.0426(2) 0.0462(2) -0.01365(15) -0.00338(15) -0.00121(16)
Br2 0.03508(19) 0.0429(2) 0.0398(2) 0.00172(15) -0.01630(15) -0.00052(15)
O1 0.0290(12) 0.0405(14) 0.0411(14) -0.0147(10) -0.0134(10) 0.0147(11)
N1 0.0258(13) 0.0306(14) 0.0333(15) -0.0030(11) -0.0065(11) 0.0011(11)
N2 0.0297(14) 0.0314(14) 0.0331(15) -0.0035(11) -0.0099(11) 0.0041(11)
N3 0.0273(13) 0.0274(13) 0.0259(13) -0.0075(10) -0.0050(10) 0.0006(10)
N4 0.0358(15) 0.0311(14) 0.0279(14) -0.0059(11) -0.0121(12) 0.0015(11)
N5 0.0278(14) 0.0290(14) 0.0337(15) -0.0083(11) -0.0055(11) 0.0011(11)
N6 0.0294(14) 0.0332(15) 0.0392(16) -0.0066(12) -0.0089(12) 0.0093(12)
N7 0.0238(13) 0.0253(13) 0.0276(14) -0.0041(10) -0.0023(10) -0.0009(10)
N8 0.0309(14) 0.0280(14) 0.0327(15) -0.0074(11) -0.0045(11) 0.0036(11)
C1 0.0286(16) 0.0314(17) 0.0326(18) -0.0019(13) -0.0088(13) 0.0021(13)
C2 0.0248(15) 0.0282(16) 0.0232(15) -0.0035(12) -0.0028(12) -0.0021(12)
C3 0.0335(17) 0.0287(16) 0.0284(17) -0.0009(13) -0.0109(13) 0.0002(13)
C4 0.0291(16) 0.0324(17) 0.0311(17) -0.0017(13) -0.0095(13) -0.0028(13)
C5 0.0304(17) 0.0311(17) 0.0315(17) -0.0043(13) -0.0086(13) -0.0013(13)
C6 0.0287(16) 0.0308(17) 0.0314(17) -0.0035(13) -0.0027(13) -0.0086(13)
C7 0.0329(17) 0.0310(17) 0.0257(16) -0.0076(13) -0.0017(13) -0.0049(13)
C8 0.046(2) 0.0354(19) 0.0338(19) -0.0089(16) -0.0081(16) 0.0040(15)
C9 0.0338(18) 0.044(2) 0.038(2) -0.0123(15) -0.0103(15) -0.0008(16)
C10 0.0334(18) 0.0395(19) 0.043(2) -0.0052(15) -0.0098(15) -0.0055(16)
C11 0.0293(17) 0.048(2) 0.041(2) -0.0049(15) -0.0144(15) 0.0006(17)
C12 0.047(2) 0.045(2) 0.042(2) -0.0207(18) -0.0114(17) 0.0103(17)
C13 0.0255(16) 0.0324(17) 0.0359(18) -0.0082(13) -0.0044(13) 0.0005(14)
C14 0.0255(15) 0.0239(15) 0.0274(16) -0.0044(12) -0.0049(12) -0.0028(12)
C15 0.0282(16) 0.0279(16) 0.0352(18) -0.0050(13) -0.0066(13) 0.0027(13)
C16 0.0284(17) 0.0383(19) 0.042(2) -0.0063(14) -0.0097(15) 0.0064(15)
C17 0.0261(15) 0.0295(16) 0.0295(16) -0.0026(12) -0.0064(13) -0.0047(13)
C18 0.0290(16) 0.0295(16) 0.0298(16) 0.0007(13) -0.0102(13) -0.0055(13)
C19 0.0324(17) 0.0306(17) 0.0295(17) -0.0039(13) -0.0072(13) -0.0014(13)
C20 0.052(2) 0.036(2) 0.045(2) -0.0116(17) -0.0146(18) 0.0088(16)
O2 0.0213(16) 0.029(2) 0.040(2) -0.0071(13) -0.0081(15) 0.0042(17)
C21 0.027(2) 0.037(3) 0.037(3) -0.0047(19) -0.011(2) -0.003(2)
C22 0.036(3) 0.037(3) 0.035(3) -0.002(2) -0.006(2) -0.003(2)
C23 0.026(2) 0.034(3) 0.040(3) -0.0020(18) -0.003(2) -0.003(2)
C24 0.0302(18) 0.051(2) 0.049(2) -0.0037(16) -0.0071(16) 0.0095(18)

loop_
_atom_type_symbol
_atom_type_description
_atom_type_scat_dispersion_real
_atom_type_scat_dispersion_imag
_atom_type_scat_source
C C 0.0033 0.0016 'International Tables Vol C Tables 4.2.6.8 and 6.1.1.4'
H H 0.0000 0.0000 'International Tables Vol C Tables 4.2.6.8 and 6.1.1.4'
N N 0.0061 0.0033 'International Tables Vol C Tables 4.2.6.8 and 6.1.1.4'
O O 0.0106 0.0060 'International Tables Vol C Tables 4.2.6.8 and 6.1.1.4'
Br Br -0.2901 2.4595 'International Tables Vol C Tables 4.2.6.8 and 6.1.1.4'

loop_
_geom_angle_atom_site_label_1
_geom_angle_atom_site_label_2
_geom_angle_atom_site_label_3
_geom_angle_site_symmetry_1
_geom_angle_site_symmetry_3
_geom_angle
_geom_angle_publ_flag
C4 O1 C9 . . 118.1(2) ?
C1 N1 C2 . . 114.5(3) ?
C4 N2 C1 . . 114.5(3) ?
C5 N3 N4 . . 112.1(2) ?
C5 N3 C2 . . 127.4(3) ?
N4 N3 C2 . . 120.5(2) ?
C7 N4 N3 . . 104.9(2) ?
C13 N5 C14 . . 114.2(3) ?
C16 N6 C13 . . 114.3(3) ?
C17 N7 N8 . . 112.7(2) ?
C17 N7 C14 . . 127.3(3) ?
N8 N7 C14 . . 120.0(2) ?
C19 N8 N7 . . 104.9(2) ?
N1 C1 N2 . . 128.1(3) ?
N1 C1 H1A . . 116.0 ?
N2 C1 H1A . . 116.0 ?
N1 C2 C3 . . 123.8(3) ?
N1 C2 N3 . . 114.4(3) ?
C3 C2 N3 . . 121.8(3) ?
C2 C3 C4 . . 115.4(3) ?
C2 C3 H3A . . 122.3 ?
C4 C3 H3A . . 122.3 ?
N2 C4 O1 . . 118.8(3) ?
N2 C4 C3 . . 123.7(3) ?
O1 C4 C3 . . 117.5(3) ?
C6 C5 N3 . . 105.7(3) ?
C6 C5 H5A . . 127.2 ?
N3 C5 H5A . . 127.2 ?
C5 C6 C7 . . 107.3(3) ?
C5 C6 Br1 . . 125.9(3) ?
C7 C6 Br1 . . 126.8(2) ?
N4 C7 C6 . . 110.0(3) ?
N4 C7 C8 . . 122.3(3) ?
C6 C7 C8 . . 127.7(3) ?
C7 C8 H8A . . 109.5 ?
C7 C8 H8B . . 109.5 ?
H8A C8 H8B . . 109.5 ?
C7 C8 H8C . . 109.5 ?
H8A C8 H8C . . 109.5 ?
H8B C8 H8C . . 109.5 ?
O1 C9 C10 . . 111.5(3) ?
O1 C9 H9A . . 109.3 ?
C10 C9 H9A . . 109.3 ?
O1 C9 H9B . . 109.3 ?
C10 C9 H9B . . 109.3 ?
H9A C9 H9B . . 108.0 ?
C11 C10 C9 . . 108.5(3) ?
C11 C10 H10A . . 110.0 ?
C9 C10 H10A . . 110.0 ?
C11 C10 H10B . . 110.0 ?
C9 C10 H10B . . 110.0 ?
H10A C10 H10B . . 108.4 ?
C12 C11 C10 . . 176.1(4) ?
C11 C12 H12 . . 180.0 ?
N5 C13 N6 . . 128.8(3) ?
N5 C13 H13A . . 115.6 ?
N6 C13 H13A . . 115.6 ?
N5 C14 C15 . . 124.0(3) ?
N5 C14 N7 . . 114.8(3) ?
C15 C14 N7 . . 121.2(3) ?
C14 C15 C16 . . 114.6(3) ?
C14 C15 H15A . . 122.7 ?
C16 C15 H15A . . 122.7 ?
N6 C16 O2 . . 119.1(3) ?
N6 C16 C15 . . 124.1(3) ?
O2 C16 C15 . . 116.3(3) ?
N6 C16 O2' . . 117.6(5) ?
O2 C16 O2' . . 27.1(3) ?
C15 C16 O2' . . 114.6(5) ?
N7 C17 C18 . . 104.8(3) ?
N7 C17 H17A . . 127.6 ?
C18 C17 H17A . . 127.6 ?
C17 C18 C19 . . 107.6(3) ?
C17 C18 Br2 . . 125.8(2) ?
C19 C18 Br2 . . 126.6(2) ?
N8 C19 C18 . . 110.0(3) ?
N8 C19 C20 . . 121.6(3) ?
C18 C19 C20 . . 128.5(3) ?
C19 C20 H20A . . 109.5 ?
C19 C20 H20B . . 109.5 ?
H20A C20 H20B . . 109.5 ?
C19 C20 H20C . . 109.5 ?
H20A C20 H20C . . 109.5 ?
H20B C20 H20C . . 109.5 ?
C16 O2 C21 . . 118.4(3) ?
O2 C21 C22 . . 111.2(5) ?
O2 C21 H21A . . 109.4 ?
C22 C21 H21A . . 109.4 ?
O2 C21 H21B . . 109.4 ?
C22 C21 H21B . . 109.4 ?
H21A C21 H21B . . 108.0 ?
C23 C22 C21 . . 109.4(5) ?
C23 C22 H22A . . 109.8 ?
C21 C22 H22A . . 109.8 ?
C23 C22 H22B . . 109.8 ?
C21 C22 H22B . . 109.8 ?
H22A C22 H22B . . 108.2 ?
C24 C23 C22 . . 175.5(6) ?
C16 O2' C21' . . 120.6(8) ?
O2' C21' C22' . . 112.0(12) ?
O2' C21' H21C . . 109.2 ?
C22' C21' H21C . . 109.2 ?
O2' C21' H21D . . 109.2 ?
C22' C21' H21D . . 109.2 ?
H21C C21' H21D . . 107.9 ?
C23' C22' C21' . . 111.4(12) ?
C23' C22' H22C . . 109.3 ?
C21' C22' H22C . . 109.3 ?
C23' C22' H22D . . 109.3 ?
C21' C22' H22D . . 109.3 ?
H22C C22' H22D . . 108.0 ?
C24 C23' C22' . . 168.1(14) ?
C23 C24 C23' . . 39.2(6) ?
C23 C24 H24 . . 180.0 ?
C23' C24 H24 . . 140.8 ?

loop_
_geom_bond_atom_site_label_1
_geom_bond_atom_site_label_2
_geom_bond_site_symmetry_2
_geom_bond_distance
_geom_bond_publ_flag
Br1 C6 . 1.879(3) ?
Br2 C18 . 1.877(3) ?
O1 C4 . 1.349(4) ?
O1 C9 . 1.460(4) ?
N1 C1 . 1.322(4) ?
N1 C2 . 1.346(4) ?
N2 C4 . 1.335(4) ?
N2 C1 . 1.344(4) ?
N3 C5 . 1.363(4) ?
N3 N4 . 1.371(3) ?
N3 C2 . 1.404(4) ?
N4 C7 . 1.324(4) ?
N5 C13 . 1.318(4) ?
N5 C14 . 1.341(4) ?
N6 C16 . 1.324(4) ?
N6 C13 . 1.330(4) ?
N7 C17 . 1.364(4) ?
N7 N8 . 1.374(3) ?
N7 C14 . 1.402(4) ?
N8 C19 . 1.329(4) ?
C1 H1A . 0.9500 ?
C2 C3 . 1.374(4) ?
C3 C4 . 1.379(4) ?
C3 H3A . 0.9500 ?
C5 C6 . 1.348(4) ?
C5 H5A . 0.9500 ?
C6 C7 . 1.415(4) ?
C7 C8 . 1.500(4) ?
C8 H8A . 0.9800 ?
C8 H8B . 0.9800 ?
C8 H8C . 0.9800 ?
C9 C10 . 1.503(5) ?
C9 H9A . 0.9900 ?
C9 H9B . 0.9900 ?
C10 C11 . 1.474(5) ?
C10 H10A . 0.9900 ?
C10 H10B . 0.9900 ?
C11 C12 . 1.177(5) ?
C12 H12 . 0.9500 ?
C13 H13A . 0.9500 ?
C14 C15 . 1.375(4) ?
C15 C16 . 1.385(4) ?
C15 H15A . 0.9500 ?
C16 O2 . 1.363(4) ?
C16 O2' . 1.417(10) ?
C17 C18 . 1.369(4) ?
C17 H17A . 0.9500 ?
C18 C19 . 1.410(4) ?
C19 C20 . 1.490(4) ?
C20 H20A . 0.9800 ?
C20 H20B . 0.9800 ?
C20 H20C . 0.9800 ?
O2 C21 . 1.458(6) ?
C21 C22 . 1.512(8) ?
C21 H21A . 0.9900 ?
C21 H21B . 0.9900 ?
C22 C23 . 1.464(7) ?
C22 H22A . 0.9900 ?
C22 H22B . 0.9900 ?
C23 C24 . 1.198(6) ?
O2' C21' . 1.448(16) ?
C21' C22' . 1.496(18) ?
C21' H21C . 0.9900 ?
C21' H21D . 0.9900 ?
C22' C23' . 1.481(19) ?
C22' H22C . 0.9900 ?
C22' H22D . 0.9900 ?
C23' C24 . 1.218(13) ?
C24 H24 . 0.9500 ?

loop_
_geom_torsion_atom_site_label_1
_geom_torsion_atom_site_label_2
_geom_torsion_atom_site_label_3
_geom_torsion_atom_site_label_4
_geom_torsion_site_symmetry_1
_geom_torsion_site_symmetry_2
_geom_torsion_site_symmetry_3
_geom_torsion_site_symmetry_4
_geom_torsion
_geom_torsion_publ_flag
C5 N3 N4 C7 . . . . 0.0(4) ?
C2 N3 N4 C7 . . . . 178.9(3) ?
C17 N7 N8 C19 . . . . -0.2(4) ?
C14 N7 N8 C19 . . . . 179.6(3) ?
C2 N1 C1 N2 . . . . 0.8(5) ?
C4 N2 C1 N1 . . . . -0.5(5) ?
C1 N1 C2 C3 . . . . -0.8(5) ?
C1 N1 C2 N3 . . . . -180.0(3) ?
C5 N3 C2 N1 . . . . -2.5(5) ?
N4 N3 C2 N1 . . . . 178.8(3) ?
C5 N3 C2 C3 . . . . 178.3(3) ?
N4 N3 C2 C3 . . . . -0.3(5) ?
N1 C2 C3 C4 . . . . 0.6(5) ?
N3 C2 C3 C4 . . . . 179.7(3) ?
C1 N2 C4 O1 . . . . 179.4(3) ?
C1 N2 C4 C3 . . . . 0.2(5) ?
C9 O1 C4 N2 . . . . -9.4(5) ?
C9 O1 C4 C3 . . . . 169.8(3) ?
C2 C3 C4 N2 . . . . -0.3(5) ?
C2 C3 C4 O1 . . . . -179.5(3) ?
N4 N3 C5 C6 . . . . 0.2(4) ?
C2 N3 C5 C6 . . . . -178.5(3) ?
N3 C5 C6 C7 . . . . -0.3(4) ?
N3 C5 C6 Br1 . . . . 178.1(2) ?
N3 N4 C7 C6 . . . . -0.2(3) ?
N3 N4 C7 C8 . . . . 177.7(3) ?
C5 C6 C7 N4 . . . . 0.4(4) ?
Br1 C6 C7 N4 . . . . -178.0(2) ?
C5 C6 C7 C8 . . . . -177.5(3) ?
Br1 C6 C7 C8 . . . . 4.1(5) ?
C4 O1 C9 C10 . . . . 84.4(4) ?
O1 C9 C10 C11 . . . . -176.4(3) ?
C9 C10 C11 C12 . . . . 22(6) ?
C14 N5 C13 N6 . . . . 1.1(5) ?
C16 N6 C13 N5 . . . . -0.3(6) ?
C13 N5 C14 C15 . . . . -0.4(5) ?
C13 N5 C14 N7 . . . . 179.7(3) ?
C17 N7 C14 N5 . . . . -1.6(5) ?
N8 N7 C14 N5 . . . . 178.6(3) ?
C17 N7 C14 C15 . . . . 178.4(3) ?
N8 N7 C14 C15 . . . . -1.3(4) ?
N5 C14 C15 C16 . . . . -0.9(5) ?
N7 C14 C15 C16 . . . . 179.1(3) ?
C13 N6 C16 O2 . . . . 171.0(4) ?
C13 N6 C16 C15 . . . . -1.2(6) ?
C13 N6 C16 O2' . . . . -158.2(6) ?
C14 C15 C16 N6 . . . . 1.8(6) ?
C14 C15 C16 O2 . . . . -170.6(4) ?
C14 C15 C16 O2' . . . . 159.4(6) ?
N8 N7 C17 C18 . . . . 0.7(4) ?
C14 N7 C17 C18 . . . . -179.1(3) ?
N7 C17 C18 C19 . . . . -0.8(4) ?
N7 C17 C18 Br2 . . . . 179.0(2) ?
N7 N8 C19 C18 . . . . -0.3(4) ?
N7 N8 C19 C20 . . . . 179.5(3) ?
C17 C18 C19 N8 . . . . 0.8(4) ?
Br2 C18 C19 N8 . . . . -179.1(2) ?
C17 C18 C19 C20 . . . . -179.0(3) ?
Br2 C18 C19 C20 . . . . 1.1(5) ?
N6 C16 O2 C21 . . . . -1.8(7) ?
C15 C16 O2 C21 . . . . 171.0(4) ?
O2' C16 O2 C21 . . . . -96.0(11) ?
C16 O2 C21 C22 . . . . 81.1(6) ?
O2 C21 C22 C23 . . . . -176.9(4) ?
C21 C22 C23 C24 . . . . 10(7) ?
N6 C16 O2' C21' . . . . -8.8(12) ?
O2 C16 O2' C21' . . . . 91.8(13) ?
C15 C16 O2' C21' . . . . -168.0(8) ?
C16 O2' C21' C22' . . . . -71.7(13) ?
O2' C21' C22' C23' . . . . 173.6(10) ?
C21' C22' C23' C24 . . . . 2(6) ?
C22 C23 C24 C23' . . . . -10(6) ?
C22' C23' C24 C23 . . . . -3(5) ?
